data_1574487
loop_
_publ_author_name
'Cao, Hou-Ji'
'Li, Jia-Xin'
'Yan, Jia-Hui'
'Liu, Miao-Xin'
'Zhao, Qianyi'
'Zhang, Jie'
'Zhang, Ju'
'Yan, Hong'

_publ_section_title
;
 Post-coordination of Ru(ii) controlled regioselective B(4)--H
 acylmethylation of o-carboranes with sulfoxonium ylides
;
_journal_issue 21
_journal_name_full 'Chemical Science'
_journal_page_first 9406
_journal_page_last 9412
_journal_paper_doi 10.1039/D5SC01576F
_journal_volume 16
_journal_year 2025
_chemical_formula_moiety 'C17 H24 B10 O'
_chemical_formula_sum 'C17 H24 B10 O'
_chemical_formula_weight 352.46
_space_group_crystal_system triclinic
_space_group_IT_number 2
_space_group_name_Hall '-P 1'
_space_group_name_H-M_alt 'P -1'
_atom_sites_solution_hydrogens mixed
_atom_sites_solution_primary dual
_audit_creation_date 2024-07-19
_audit_creation_method
;
Olex2 1.3
(compiled 2020.11.12 svn.r5f609507 for OlexSys, GUI svn.r6408)
;
_audit_update_record
;
2025-02-25 deposited with the CCDC.	2025-04-24 downloaded from the CCDC.
;
_cell_angle_alpha 95.963(7)
_cell_angle_beta 114.424(10)
_cell_angle_gamma 96.569(8)
_cell_formula_units_Z 2
_cell_length_a 10.2082(11)
_cell_length_b 10.3206(9)
_cell_length_c 10.8736(9)
_cell_measurement_reflns_used 3488
_cell_measurement_temperature 293(2)
_cell_measurement_theta_max 70.5290
_cell_measurement_theta_min 4.5280
_cell_volume 1021.64(19)
_computing_cell_refinement 'CrysAlisPro 1.171.40.53 (Rigaku OD, 2019)'
_computing_data_collection 'CrysAlisPro 1.171.40.53 (Rigaku OD, 2019)'
_computing_data_reduction 'CrysAlisPro 1.171.40.53 (Rigaku OD, 2019)'
_computing_molecular_graphics 'Olex2 1.3 (Dolomanov et al., 2009)'
_computing_publication_material 'Olex2 1.3 (Dolomanov et al., 2009)'
_computing_structure_refinement 'SHELXL 2018/3 (Sheldrick, 2015)'
_computing_structure_solution 'SHELXT 2018/2 (Sheldrick, 2018)'
_diffrn_ambient_temperature 293(2)
_diffrn_detector 'CCD plate'
_diffrn_detector_area_resol_mean 8.0521
_diffrn_detector_type EosS2
_diffrn_measured_fraction_theta_full 0.998
_diffrn_measured_fraction_theta_max 0.970
_diffrn_measurement_details
;
List of Runs (angles in degrees, time in seconds):

  # Type    Start    End  Width  t~exp~   \w     \q     \k     \f   Frames
#--------------------------------------------------------------------------
  1  \w   -103.00 -19.00   1.00    2.10    --  -35.62 -52.00  75.00   84
  2  \w    -52.00  32.00   1.00    2.10    --  -35.62  52.00-140.00   84
  3  \w     19.00 103.00   1.00    2.10    --   35.62  52.00-140.00   84
  4  \w    -32.00  52.00   1.00    2.10    --   35.62 -52.00  75.00   84
  5  \w     90.00 175.00   1.00    8.41    --  107.12  52.00-140.00   85
  6  \w     39.00 124.00   1.00    8.41    --  107.12 -52.00  75.00   85
  7  \w      9.00 103.00   1.00    2.10    --   35.62  77.00 120.00   94
  8  \w      1.00  75.00   1.00    2.10    --   35.62 -99.00 120.00   74
  9  \w      1.00  75.00   1.00    2.10    --   35.62 -99.00 -60.00   74
 10  \w    -36.00  65.00   1.00    2.10    --   35.62 -19.00-150.00  101
 11  \w    -32.00  62.00   1.00    2.10    --   35.62 -77.00   0.00   94
 12  \w      1.00  75.00   1.00    2.10    --   35.62 -99.00 -90.00   74
 13  \w     57.00 108.00   1.00    2.10    --   35.62 178.00 -90.00   51
 14  \w     37.00 113.00   1.00    8.41    --  107.12-111.00  60.00   76
 15  \w     97.00 177.00   1.00    8.41    --  107.12  30.00 120.00   80
 16  \w     43.00  84.00   1.00    8.41    --  107.12 -95.00  60.00   41
 17  \w     72.00 113.00   1.00    8.41    --  107.12-111.00 120.00   41
 18  \w     43.00  71.00   1.00    8.41    --  107.12-111.00 120.00   28
 19  \w     58.00 117.00   1.00    8.41    --  107.12 -61.00-150.00   59
 20  \w     70.00 110.00   1.00    8.41    --  107.12 -95.00-150.00   40
 21  \w     89.00 171.00   1.00    8.41    --  107.12  61.00-180.00   82
 22  \w     59.00 123.00   1.00    8.41    --  107.12 -61.00 120.00   64
 23  \w     86.00 113.00   1.00    8.41    --  107.12 178.00  60.00   27
 24  \w    125.00 150.00   1.00    8.41    --  107.12 178.00  60.00   25
 25  \w     90.00 170.00   1.00    8.41    --  107.12  61.00 150.00   80
 26  \w     66.00  93.00   1.00    8.41    --  107.12 -95.00-180.00   27
 27  \w     45.00 124.00   1.00    8.41    --  107.12 -30.00-180.00   79
 28  \w    122.00 149.00   1.00    8.41    --  107.12 111.00-120.00   27
 29  \w     78.00 142.00   1.00    8.41    --  107.12 178.00  90.00   64
;
_diffrn_measurement_device 'four-circle diffractometer'
_diffrn_measurement_device_type 'SuperNova, Dual, Cu at home/near, EosS2'
_diffrn_measurement_method '\w scans'
_diffrn_orient_matrix_type 'CrysAlisPro convention (1999,Acta A55,543-557)'
_diffrn_orient_matrix_UB_11 0.1562538000
_diffrn_orient_matrix_UB_12 0.0802263000
_diffrn_orient_matrix_UB_13 0.0649220000
_diffrn_orient_matrix_UB_21 0.0201794000
_diffrn_orient_matrix_UB_22 -0.0515024000
_diffrn_orient_matrix_UB_23 -0.1280895000
_diffrn_orient_matrix_UB_31 -0.0592032000
_diffrn_orient_matrix_UB_32 0.1189002000
_diffrn_orient_matrix_UB_33 -0.0654746000
_diffrn_radiation_monochromator mirror
_diffrn_radiation_probe x-ray
_diffrn_radiation_type 'Cu K\a'
_diffrn_radiation_wavelength 1.54184
_diffrn_reflns_av_R_equivalents 0.0285
_diffrn_reflns_av_unetI/netI 0.0436
_diffrn_reflns_Laue_measured_fraction_full 0.998
_diffrn_reflns_Laue_measured_fraction_max 0.970
_diffrn_reflns_limit_h_max 12
_diffrn_reflns_limit_h_min -12
_diffrn_reflns_limit_k_max 12
_diffrn_reflns_limit_k_min -7
_diffrn_reflns_limit_l_max 13
_diffrn_reflns_limit_l_min -13
_diffrn_reflns_number 8499
_diffrn_reflns_point_group_measured_fraction_full 0.998
_diffrn_reflns_point_group_measured_fraction_max 0.970
_diffrn_reflns_theta_full 67.684
_diffrn_reflns_theta_max 72.002
_diffrn_reflns_theta_min 4.374
_diffrn_source 'micro-focus sealed X-ray tube'
_diffrn_source_type 'SuperNova (Cu) X-ray Source'
_exptl_absorpt_coefficient_mu 0.443
_exptl_absorpt_correction_T_max 1.00000
_exptl_absorpt_correction_T_min 0.90114
_exptl_absorpt_correction_type multi-scan
_exptl_absorpt_process_details
;
CrysAlisPro 1.171.40.53 (Rigaku Oxford Diffraction, 2019)
Empirical absorption correction using spherical harmonics,
 implemented in SCALE3 ABSPACK scaling algorithm.
;
_exptl_crystal_colour colourless
_exptl_crystal_colour_primary colourless
_exptl_crystal_density_diffrn 1.146
_exptl_crystal_description block
_exptl_crystal_F_000 368
_exptl_crystal_size_max 0.11
_exptl_crystal_size_mid 0.09
_exptl_crystal_size_min 0.08
_refine_diff_density_max 0.370
_refine_diff_density_min -0.219
_refine_diff_density_rms 0.044
_refine_ls_extinction_method none
_refine_ls_goodness_of_fit_ref 1.104
_refine_ls_hydrogen_treatment mixed
_refine_ls_matrix_type full
_refine_ls_number_parameters 290
_refine_ls_number_reflns 3893
_refine_ls_number_restraints 0
_refine_ls_restrained_S_all 1.104
_refine_ls_R_factor_all 0.0952
_refine_ls_R_factor_gt 0.0701
_refine_ls_shift/su_max 0.000
_refine_ls_shift/su_mean 0.000
_refine_ls_structure_factor_coef Fsqd
_refine_ls_weighting_details 'w=1/[\s^2^(Fo^2^)+(0.0942P)^2^+0.4491P] where P=(Fo^2^+2Fc^2^)/3'
_refine_ls_weighting_scheme calc
_refine_ls_wR_factor_gt 0.2045
_refine_ls_wR_factor_ref 0.2243
_reflns_Friedel_coverage 0.000
_reflns_number_gt 2845
_reflns_number_total 3893
_reflns_threshold_expression 'I > 2\s(I)'
_cod_data_source_file d5sc01576f2.cif
_cod_data_source_block 3b
_cod_depositor_comments 'Adding full bibliography for 1574487--1574490.cif.'
_cod_original_cell_volume 1021.64(18)
_cod_database_code 1574487
_shelx_shelxl_version_number 2018/3
_chemical_oxdiff_formula 'B1 C1 N1 O1'
_shelx_space_group_comment
;
The symmetry employed for this shelxl refinement is uniquely defined
by the following loop, which should always be used as a source of
symmetry information in preference to the above space-group names.
They are only intended as comments.
;
_shelx_estimated_absorpt_t_max 0.965
_shelx_estimated_absorpt_t_min 0.953
_reflns_odcompleteness_completeness 99.78
_reflns_odcompleteness_iscentric 1
_reflns_odcompleteness_theta 66.97
_olex2_refinement_description
;
1. Fixed Uiso
 At 1.2 times of:
  All C(H) groups, All C(H,H) groups
 At 1.5 times of:
  All C(H,H,H) groups
2.a Secondary CH2 refined with riding coordinates:
 C9(H9A,H9B)
2.b Aromatic/amide H refined with riding coordinates:
 C4(H4), C5(H5), C6(H6), C7(H7), C8(H8), C12(H12), C13(H13), C15(H15), C16(H16)
2.c Idealised Me refined as rotating group:
 C17(H17A,H17B,H17C)
2.d Boron cage BH refined with riding coordinates:
 C1(H1)
;
_olex2_submission_special_instructions 'No special instructions were received'
_oxdiff_exptl_absorpt_empirical_details
;
Empirical correction (ABSPACK) includes:
- Absorption correction using spherical harmonics
- Frame scaling
;
_oxdiff_exptl_absorpt_empirical_full_max 1.601
_oxdiff_exptl_absorpt_empirical_full_min 0.310

loop_
_space_group_symop_operation_xyz
'x, y, z'
'-x, -y, -z'

loop_
_atom_site_label
_atom_site_type_symbol
_atom_site_fract_x
_atom_site_fract_y
_atom_site_fract_z
_atom_site_U_iso_or_equiv
_atom_site_adp_type
_atom_site_occupancy
_atom_site_site_symmetry_order
_atom_site_calc_flag
_atom_site_refinement_flags_posn
_atom_site_refinement_flags_adp
_atom_site_refinement_flags_occupancy
_atom_site_disorder_assembly
_atom_site_disorder_group
O1 O 0.5588(3) 0.5147(2) 0.3157(3) 0.0809(7) Uani 1 1 d . . . . .
C1 C 0.2760(3) 0.6538(2) 0.4627(3) 0.0477(6) Uani 1 1 d . . . . .
H1 H 0.330361 0.593829 0.540817 0.057 Uiso 1 1 calc R U . . .
C2 C 0.1592(3) 0.7435(3) 0.4807(2) 0.0459(6) Uani 1 1 d . . . . .
C3 C 0.1317(3) 0.7463(2) 0.6062(3) 0.0477(6) Uani 1 1 d . . . . .
C4 C 0.0071(4) 0.7876(3) 0.6054(3) 0.0674(8) Uani 1 1 d . . . . .
H4 H -0.059351 0.812948 0.526983 0.081 Uiso 1 1 calc R U . . .
C5 C -0.0194(4) 0.7912(4) 0.7202(3) 0.0769(10) Uani 1 1 d . . . . .
H5 H -0.103385 0.819178 0.718669 0.092 Uiso 1 1 calc R U . . .
C6 C 0.0769(4) 0.7541(3) 0.8358(3) 0.0703(9) Uani 1 1 d . . . . .
H6 H 0.058952 0.756998 0.913118 0.084 Uiso 1 1 calc R U . . .
C7 C 0.1998(4) 0.7127(3) 0.8374(3) 0.0671(8) Uani 1 1 d . . . . .
H7 H 0.264875 0.686452 0.916054 0.080 Uiso 1 1 calc R U . . .
C8 C 0.2289(3) 0.7092(3) 0.7238(3) 0.0597(7) Uani 1 1 d . . . . .
H8 H 0.313664 0.681890 0.726619 0.072 Uiso 1 1 calc R U . . .
C9 C 0.5419(3) 0.7113(3) 0.4366(3) 0.0601(7) Uani 1 1 d . . . . .
H9A H 0.602585 0.798195 0.465377 0.072 Uiso 1 1 calc R U . . .
H9B H 0.570664 0.665900 0.515064 0.072 Uiso 1 1 calc R U . . .
C10 C 0.5676(3) 0.6352(3) 0.3259(3) 0.0555(7) Uani 1 1 d . . . . .
C11 C 0.5998(3) 0.7042(3) 0.2253(3) 0.0492(6) Uani 1 1 d . . . . .
C12 C 0.6104(4) 0.8394(3) 0.2284(3) 0.0650(8) Uani 1 1 d . . . . .
H12 H 0.596356 0.891315 0.295528 0.078 Uiso 1 1 calc R U . . .
C13 C 0.6417(4) 0.8983(4) 0.1328(4) 0.0763(9) Uani 1 1 d . . . . .
H13 H 0.648894 0.989436 0.137073 0.092 Uiso 1 1 calc R U . . .
C14 C 0.6623(3) 0.8246(4) 0.0321(3) 0.0716(9) Uani 1 1 d . . . . .
C15 C 0.6508(4) 0.6888(4) 0.0278(3) 0.0725(9) Uani 1 1 d . . . . .
H15 H 0.663348 0.637097 -0.040564 0.087 Uiso 1 1 calc R U . . .
C16 C 0.6210(3) 0.6292(3) 0.1239(3) 0.0601(7) Uani 1 1 d . . . . .
H16 H 0.615072 0.538192 0.120394 0.072 Uiso 1 1 calc R U . . .
C17 C 0.6973(5) 0.8873(5) -0.0731(4) 0.1137(17) Uani 1 1 d . . . . .
H17A H 0.622489 0.936467 -0.120100 0.171 Uiso 1 1 calc R U . . .
H17B H 0.701731 0.819369 -0.137982 0.171 Uiso 1 1 calc R U . . .
H17C H 0.789809 0.945725 -0.028005 0.171 Uiso 1 1 calc R U . . .
B6 B 0.0937(4) 0.6012(4) 0.3588(4) 0.0621(8) Uani 1 1 d . . . . .
H3 H 0.036(4) 0.521(3) 0.388(3) 0.082(10) Uiso 1 1 d . . . . .
B5 B 0.2286(4) 0.5920(4) 0.2971(4) 0.0605(8) Uani 1 1 d . . . . .
H4A H 0.261(4) 0.500(4) 0.278(4) 0.095(12) Uiso 1 1 d . . . . .
B4 B 0.3756(3) 0.7275(3) 0.3876(3) 0.0460(6) Uani 1 1 d . . . . .
B3 B 0.3278(3) 0.8204(3) 0.5043(3) 0.0446(6) Uani 1 1 d . . . . .
H6A H 0.404(3) 0.860(3) 0.609(3) 0.054(8) Uiso 1 1 d . . . . .
B11 B 0.0255(3) 0.7496(4) 0.3226(3) 0.0600(8) Uani 1 1 d . . . . .
H7A H -0.081(4) 0.755(3) 0.316(3) 0.074(9) Uiso 1 1 d . . . . .
B10 B 0.0695(4) 0.6565(5) 0.2036(4) 0.0703(10) Uani 1 1 d . . . . .
H8A H -0.010(4) 0.610(4) 0.107(4) 0.094(12) Uiso 1 1 d . . . . .
B9 B 0.2416(4) 0.7337(4) 0.2211(3) 0.0604(9) Uani 1 1 d . . . . .
H9 H 0.268(4) 0.720(4) 0.136(4) 0.087(11) Uiso 1 1 d . . . . .
B8 B 0.3034(4) 0.8759(3) 0.3506(3) 0.0545(7) Uani 1 1 d . . . . .
H10 H 0.372(4) 0.963(4) 0.348(3) 0.085(11) Uiso 1 1 d . . . . .
B7 B 0.1692(4) 0.8851(3) 0.4128(3) 0.0531(7) Uani 1 1 d . . . . .
H11 H 0.145(3) 0.966(3) 0.462(3) 0.069(9) Uiso 1 1 d . . . . .
B12 B 0.1161(4) 0.8316(4) 0.2373(3) 0.0659(10) Uani 1 1 d . . . . .
H12A H 0.061(4) 0.896(3) 0.164(3) 0.081(10) Uiso 1 1 d . . . . .

loop_
_atom_site_aniso_label
_atom_site_aniso_U_11
_atom_site_aniso_U_22
_atom_site_aniso_U_33
_atom_site_aniso_U_23
_atom_site_aniso_U_13
_atom_site_aniso_U_12
O1 0.1027(19) 0.0776(16) 0.0974(18) 0.0412(13) 0.0629(16) 0.0473(14)
C1 0.0540(14) 0.0488(13) 0.0477(13) 0.0147(11) 0.0257(12) 0.0168(11)
C2 0.0441(12) 0.0541(14) 0.0440(13) 0.0118(10) 0.0214(11) 0.0128(11)
C3 0.0555(14) 0.0477(13) 0.0468(13) 0.0108(10) 0.0264(12) 0.0162(11)
C4 0.075(2) 0.086(2) 0.0614(17) 0.0249(16) 0.0380(16) 0.0419(17)
C5 0.086(2) 0.099(3) 0.072(2) 0.0232(18) 0.0509(19) 0.046(2)
C6 0.089(2) 0.084(2) 0.0580(17) 0.0156(15) 0.0472(17) 0.0284(18)
C7 0.077(2) 0.086(2) 0.0490(15) 0.0178(15) 0.0328(15) 0.0305(17)
C8 0.0611(16) 0.0765(19) 0.0518(15) 0.0154(13) 0.0299(13) 0.0242(14)
C9 0.0502(15) 0.089(2) 0.0468(14) 0.0182(14) 0.0220(12) 0.0233(14)
C10 0.0477(14) 0.0712(18) 0.0586(16) 0.0242(13) 0.0258(12) 0.0291(13)
C11 0.0398(12) 0.0614(15) 0.0485(14) 0.0127(11) 0.0185(11) 0.0160(11)
C12 0.0709(19) 0.0628(18) 0.0722(19) 0.0132(14) 0.0389(16) 0.0200(15)
C13 0.082(2) 0.070(2) 0.091(2) 0.0298(18) 0.046(2) 0.0185(17)
C14 0.0550(17) 0.097(3) 0.0620(18) 0.0282(17) 0.0225(15) 0.0066(16)
C15 0.0635(19) 0.102(3) 0.0503(16) 0.0012(16) 0.0273(15) 0.0075(17)
C16 0.0577(16) 0.0655(17) 0.0566(16) 0.0046(13) 0.0257(13) 0.0093(13)
C17 0.104(3) 0.163(5) 0.088(3) 0.058(3) 0.050(3) 0.009(3)
B6 0.0594(19) 0.063(2) 0.0600(19) -0.0038(15) 0.0288(16) -0.0032(15)
B5 0.0616(19) 0.063(2) 0.0555(18) -0.0059(15) 0.0288(16) 0.0063(15)
B4 0.0470(15) 0.0578(17) 0.0384(13) 0.0125(12) 0.0209(12) 0.0151(12)
B3 0.0446(14) 0.0484(15) 0.0431(14) 0.0119(11) 0.0192(12) 0.0119(12)
B11 0.0398(15) 0.094(3) 0.0449(16) 0.0107(16) 0.0173(13) 0.0121(15)
B10 0.0483(17) 0.109(3) 0.0419(16) -0.0078(17) 0.0155(14) 0.0035(18)
B9 0.0487(16) 0.100(3) 0.0362(14) 0.0156(15) 0.0201(13) 0.0171(17)
B8 0.0557(17) 0.0584(18) 0.0573(17) 0.0272(14) 0.0267(14) 0.0154(14)
B7 0.0566(17) 0.0584(18) 0.0533(17) 0.0233(14) 0.0253(14) 0.0256(14)
B12 0.0549(18) 0.103(3) 0.0486(17) 0.0336(18) 0.0212(15) 0.0317(19)

loop_
_atom_type_symbol
_atom_type_description
_atom_type_scat_dispersion_real
_atom_type_scat_dispersion_imag
_atom_type_scat_source
C C 0.0181 0.0091 'International Tables Vol C Tables 4.2.6.8 and 6.1.1.4'
H H 0.0000 0.0000 'International Tables Vol C Tables 4.2.6.8 and 6.1.1.4'
B B 0.0090 0.0039 'International Tables Vol C Tables 4.2.6.8 and 6.1.1.4'
O O 0.0492 0.0322 'International Tables Vol C Tables 4.2.6.8 and 6.1.1.4'

loop_
_geom_angle_atom_site_label_1
_geom_angle_atom_site_label_2
_geom_angle_atom_site_label_3
_geom_angle
_geom_angle_site_symmetry_1
_geom_angle_site_symmetry_3
_geom_angle_publ_flag
C2 C1 H1 120.0 . . ?
C2 C1 B6 61.91(17) . . ?
C2 C1 B5 112.4(2) . . ?
C2 C1 B4 112.84(19) . . ?
C2 C1 B3 61.61(16) . . ?
B6 C1 H1 117.3 . . ?
B5 C1 H1 118.0 . . ?
B5 C1 B6 62.71(19) . . ?
B5 C1 B4 63.41(18) . . ?
B5 C1 B3 114.7(2) . . ?
B4 C1 H1 117.4 . . ?
B4 C1 B6 115.6(2) . . ?
B3 C1 H1 117.9 . . ?
B3 C1 B6 114.5(2) . . ?
B3 C1 B4 62.69(16) . . ?
C1 C2 B6 60.86(18) . . ?
C1 C2 B3 60.47(15) . . ?
C1 C2 B11 109.2(2) . . ?
C1 C2 B7 109.49(19) . . ?
C3 C2 C1 119.7(2) . . ?
C3 C2 B6 119.4(2) . . ?
C3 C2 B3 116.4(2) . . ?
C3 C2 B11 122.7(2) . . ?
C3 C2 B7 120.2(2) . . ?
B3 C2 B6 112.7(2) . . ?
B3 C2 B7 61.88(17) . . ?
B11 C2 B6 61.8(2) . . ?
B11 C2 B3 112.4(2) . . ?
B11 C2 B7 62.12(19) . . ?
B7 C2 B6 113.1(2) . . ?
C4 C3 C2 119.8(2) . . ?
C8 C3 C2 121.4(2) . . ?
C8 C3 C4 118.8(2) . . ?
C3 C4 H4 119.8 . . ?
C5 C4 C3 120.5(3) . . ?
C5 C4 H4 119.8 . . ?
C4 C5 H5 119.8 . . ?
C6 C5 C4 120.4(3) . . ?
C6 C5 H5 119.8 . . ?
C5 C6 H6 120.2 . . ?
C5 C6 C7 119.6(3) . . ?
C7 C6 H6 120.2 . . ?
C6 C7 H7 119.5 . . ?
C6 C7 C8 120.9(3) . . ?
C8 C7 H7 119.5 . . ?
C3 C8 C7 119.8(3) . . ?
C3 C8 H8 120.1 . . ?
C7 C8 H8 120.1 . . ?
H9A C9 H9B 107.9 . . ?
C10 C9 H9A 109.2 . . ?
C10 C9 H9B 109.2 . . ?
C10 C9 B4 112.2(2) . . ?
B4 C9 H9A 109.2 . . ?
B4 C9 H9B 109.2 . . ?
O1 C10 C9 120.0(3) . . ?
O1 C10 C11 119.4(3) . . ?
C11 C10 C9 120.6(3) . . ?
C12 C11 C10 123.3(3) . . ?
C12 C11 C16 118.3(3) . . ?
C16 C11 C10 118.3(3) . . ?
C11 C12 H12 119.6 . . ?
C13 C12 C11 120.9(3) . . ?
C13 C12 H12 119.6 . . ?
C12 C13 H13 119.5 . . ?
C14 C13 C12 121.1(3) . . ?
C14 C13 H13 119.5 . . ?
C13 C14 C15 118.4(3) . . ?
C13 C14 C17 121.9(4) . . ?
C15 C14 C17 119.7(4) . . ?
C14 C15 H15 119.6 . . ?
C16 C15 C14 120.9(3) . . ?
C16 C15 H15 119.6 . . ?
C11 C16 C15 120.5(3) . . ?
C11 C16 H16 119.8 . . ?
C15 C16 H16 119.8 . . ?
C14 C17 H17A 109.5 . . ?
C14 C17 H17B 109.5 . . ?
C14 C17 H17C 109.5 . . ?
H17A C17 H17B 109.5 . . ?
H17A C17 H17C 109.5 . . ?
H17B C17 H17C 109.5 . . ?
C1 B6 C2 57.23(16) . . ?
C1 B6 H3 116.9(18) . . ?
C1 B6 B5 57.97(18) . . ?
C1 B6 B11 103.8(2) . . ?
C1 B6 B10 103.8(2) . . ?
C2 B6 H3 112.5(18) . . ?
C2 B6 B5 104.9(2) . . ?
C2 B6 B11 58.53(18) . . ?
C2 B6 B10 104.9(3) . . ?
B5 B6 H3 128.0(18) . . ?
B11 B6 H3 122.2(18) . . ?
B11 B6 B5 107.8(3) . . ?
B10 B6 H3 135.1(18) . . ?
B10 B6 B5 60.1(2) . . ?
B10 B6 B11 60.0(2) . . ?
C1 B5 B6 59.32(18) . . ?
C1 B5 H4A 116(2) . . ?
C1 B5 B4 58.81(16) . . ?
C1 B5 B10 104.6(2) . . ?
C1 B5 B9 104.2(2) . . ?
B6 B5 H4A 121(2) . . ?
B6 B5 B4 109.1(2) . . ?
B6 B5 B10 59.8(2) . . ?
B6 B5 B9 108.0(3) . . ?
B4 B5 H4A 115(2) . . ?
B10 B5 H4A 131(2) . . ?
B10 B5 B4 108.2(3) . . ?
B9 B5 H4A 127(2) . . ?
B9 B5 B4 59.85(18) . . ?
B9 B5 B10 59.9(2) . . ?
C1 B4 B5 57.78(17) . . ?
C1 B4 B3 58.27(15) . . ?
C1 B4 B9 103.3(2) . . ?
C1 B4 B8 103.5(2) . . ?
C9 B4 C1 119.3(2) . . ?
C9 B4 B5 122.2(2) . . ?
C9 B4 B3 118.0(2) . . ?
C9 B4 B9 129.6(2) . . ?
C9 B4 B8 126.3(2) . . ?
B5 B4 B8 107.3(2) . . ?
B3 B4 B5 106.5(2) . . ?
B3 B4 B9 106.4(2) . . ?
B3 B4 B8 59.02(16) . . ?
B9 B4 B5 59.7(2) . . ?
B9 B4 B8 59.87(19) . . ?
C1 B3 C2 57.91(15) . . ?
C1 B3 B4 59.04(16) . . ?
C1 B3 H6A 117.3(15) . . ?
C1 B3 B8 105.6(2) . . ?
C1 B3 B7 105.3(2) . . ?
C2 B3 B4 106.9(2) . . ?
C2 B3 H6A 115.8(15) . . ?
C2 B3 B8 106.4(2) . . ?
C2 B3 B7 59.13(16) . . ?
B4 B3 H6A 123.4(15) . . ?
B8 B3 B4 60.95(17) . . ?
B8 B3 H6A 130.9(15) . . ?
B8 B3 B7 60.41(17) . . ?
B7 B3 B4 109.5(2) . . ?
B7 B3 H6A 123.5(15) . . ?
C2 B11 B6 59.66(18) . . ?
C2 B11 H7A 116.6(17) . . ?
C2 B11 B10 105.8(2) . . ?
C2 B11 B7 59.08(16) . . ?
C2 B11 B12 105.4(2) . . ?
B6 B11 H7A 117.8(18) . . ?
B10 B11 B6 60.0(2) . . ?
B10 B11 H7A 127.4(18) . . ?
B10 B11 B7 108.2(2) . . ?
B10 B11 B12 60.3(2) . . ?
B7 B11 B6 108.9(2) . . ?
B7 B11 H7A 119.5(18) . . ?
B12 B11 B6 108.4(2) . . ?
B12 B11 H7A 128.5(18) . . ?
B12 B11 B7 59.7(2) . . ?
B6 B10 B5 60.1(2) . . ?
B6 B10 H8A 124(2) . . ?
B6 B10 B9 108.3(2) . . ?
B6 B10 B12 108.2(2) . . ?
B5 B10 H8A 123(2) . . ?
B5 B10 B12 108.0(2) . . ?
B11 B10 B6 60.1(2) . . ?
B11 B10 B5 107.8(2) . . ?
B11 B10 H8A 122(2) . . ?
B11 B10 B9 107.9(3) . . ?
B11 B10 B12 59.9(2) . . ?
B9 B10 B5 60.1(2) . . ?
B9 B10 H8A 120(2) . . ?
B9 B10 B12 60.0(2) . . ?
B12 B10 H8A 119(2) . . ?
B5 B9 B4 60.49(18) . . ?
B5 B9 H9 115.9(19) . . ?
B5 B9 B8 108.3(2) . . ?
B5 B9 B12 108.1(2) . . ?
B4 B9 H9 119.5(19) . . ?
B4 B9 B8 60.40(17) . . ?
B10 B9 B5 60.0(2) . . ?
B10 B9 B4 108.9(2) . . ?
B10 B9 H9 119(2) . . ?
B10 B9 B8 108.1(2) . . ?
B10 B9 B12 60.2(2) . . ?
B8 B9 H9 127(2) . . ?
B12 B9 B4 108.5(2) . . ?
B12 B9 H9 126.0(19) . . ?
B12 B9 B8 59.7(2) . . ?
B4 B8 H10 120.0(19) . . ?
B3 B8 B4 60.03(16) . . ?
B3 B8 B9 107.1(2) . . ?
B3 B8 H10 121.8(18) . . ?
B3 B8 B7 60.11(17) . . ?
B3 B8 B12 107.5(2) . . ?
B9 B8 B4 59.73(18) . . ?
B9 B8 H10 121.7(19) . . ?
B7 B8 B4 108.6(2) . . ?
B7 B8 B9 107.7(2) . . ?
B7 B8 H10 122.7(19) . . ?
B12 B8 B4 108.2(3) . . ?
B12 B8 B9 60.0(2) . . ?
B12 B8 H10 122.9(18) . . ?
B12 B8 B7 59.74(19) . . ?
C2 B7 B3 58.99(15) . . ?
C2 B7 B11 58.80(18) . . ?
C2 B7 B8 105.6(2) . . ?
C2 B7 H11 113.2(17) . . ?
C2 B7 B12 105.5(2) . . ?
B3 B7 B11 107.4(2) . . ?
B3 B7 B8 59.48(17) . . ?
B3 B7 H11 119.1(17) . . ?
B11 B7 B8 108.1(2) . . ?
B11 B7 H11 116.9(18) . . ?
B8 B7 H11 131.1(18) . . ?
B12 B7 B3 107.2(2) . . ?
B12 B7 B11 60.1(2) . . ?
B12 B7 B8 60.05(19) . . ?
B12 B7 H11 130.2(17) . . ?
B11 B12 B10 59.8(2) . . ?
B11 B12 B9 107.7(3) . . ?
B11 B12 H12A 120.4(18) . . ?
B10 B12 H12A 124.0(19) . . ?
B9 B12 B10 59.8(2) . . ?
B9 B12 H12A 124.6(18) . . ?
B8 B12 B11 108.3(2) . . ?
B8 B12 B10 108.3(2) . . ?
B8 B12 B9 60.31(19) . . ?
B8 B12 H12A 120.7(19) . . ?
B7 B12 B11 60.15(19) . . ?
B7 B12 B10 108.2(2) . . ?
B7 B12 B9 108.3(2) . . ?
B7 B12 B8 60.21(19) . . ?
B7 B12 H12A 118.3(18) . . ?

loop_
_geom_bond_atom_site_label_1
_geom_bond_atom_site_label_2
_geom_bond_distance
_geom_bond_site_symmetry_2
_geom_bond_publ_flag
O1 C10 1.227(4) . ?
C1 H1 1.1000 . ?
C1 C2 1.650(3) . ?
C1 B6 1.714(4) . ?
C1 B5 1.690(4) . ?
C1 B4 1.709(4) . ?
C1 B3 1.695(4) . ?
C2 C3 1.501(3) . ?
C2 B6 1.731(4) . ?
C2 B3 1.714(4) . ?
C2 B11 1.711(4) . ?
C2 B7 1.716(4) . ?
C3 C4 1.384(4) . ?
C3 C8 1.380(4) . ?
C4 H4 0.9300 . ?
C4 C5 1.379(4) . ?
C5 H5 0.9300 . ?
C5 C6 1.363(5) . ?
C6 H6 0.9300 . ?
C6 C7 1.365(4) . ?
C7 H7 0.9300 . ?
C7 C8 1.383(4) . ?
C8 H8 0.9300 . ?
C9 H9A 0.9700 . ?
C9 H9B 0.9700 . ?
C9 C10 1.498(4) . ?
C9 B4 1.590(4) . ?
C10 C11 1.489(4) . ?
C11 C12 1.383(4) . ?
C11 C16 1.385(4) . ?
C12 H12 0.9300 . ?
C12 C13 1.383(4) . ?
C13 H13 0.9300 . ?
C13 C14 1.370(5) . ?
C14 C15 1.388(5) . ?
C14 C17 1.514(4) . ?
C15 H15 0.9300 . ?
C15 C16 1.385(4) . ?
C16 H16 0.9300 . ?
C17 H17A 0.9600 . ?
C17 H17B 0.9600 . ?
C17 H17C 0.9600 . ?
B6 H3 1.11(4) . ?
B6 B5 1.771(5) . ?
B6 B11 1.768(5) . ?
B6 B10 1.767(5) . ?
B5 H4A 1.07(4) . ?
B5 B4 1.786(5) . ?
B5 B10 1.771(6) . ?
B5 B9 1.771(5) . ?
B4 B3 1.771(4) . ?
B4 B9 1.775(4) . ?
B4 B8 1.787(4) . ?
B3 H6A 1.08(3) . ?
B3 B8 1.752(4) . ?
B3 B7 1.763(4) . ?
B11 H7A 1.07(3) . ?
B11 B10 1.766(5) . ?
B11 B7 1.768(5) . ?
B11 B12 1.768(5) . ?
B10 H8A 1.05(4) . ?
B10 B9 1.769(5) . ?
B10 B12 1.774(6) . ?
B9 H9 1.06(3) . ?
B9 B8 1.777(5) . ?
B9 B12 1.772(5) . ?
B8 H10 1.09(4) . ?
B8 B7 1.769(5) . ?
B8 B12 1.766(5) . ?
B7 H11 1.06(3) . ?
B7 B12 1.760(5) . ?
B12 H12A 1.10(3) . ?

loop_
_geom_torsion_atom_site_label_1
_geom_torsion_atom_site_label_2
_geom_torsion_atom_site_label_3
_geom_torsion_atom_site_label_4
_geom_torsion
_geom_torsion_site_symmetry_1
_geom_torsion_site_symmetry_2
_geom_torsion_site_symmetry_3
_geom_torsion_site_symmetry_4
_geom_torsion_publ_flag
O1 C10 C11 C12 179.4(3) . . . . ?
O1 C10 C11 C16 -0.9(4) . . . . ?
C1 C2 C3 C4 -161.2(3) . . . . ?
C1 C2 C3 C8 19.1(4) . . . . ?
C1 C2 B6 B5 -34.6(2) . . . . ?
C1 C2 B6 B11 -136.6(2) . . . . ?
C1 C2 B6 B10 -97.0(2) . . . . ?
C1 C2 B3 B4 34.45(17) . . . . ?
C1 C2 B3 B8 98.4(2) . . . . ?
C1 C2 B3 B7 137.5(2) . . . . ?
C1 C2 B11 B6 39.5(2) . . . . ?
C1 C2 B11 B10 -0.4(3) . . . . ?
C1 C2 B11 B7 -102.4(2) . . . . ?
C1 C2 B11 B12 -63.2(3) . . . . ?
C1 C2 B7 B3 -38.6(2) . . . . ?
C1 C2 B7 B11 102.0(2) . . . . ?
C1 C2 B7 B8 -0.1(3) . . . . ?
C1 C2 B7 B12 62.5(3) . . . . ?
C1 B6 B5 B4 -32.7(2) . . . . ?
C1 B6 B5 B10 -133.2(3) . . . . ?
C1 B6 B5 B9 -96.1(2) . . . . ?
C1 B6 B11 C2 -36.52(18) . . . . ?
C1 B6 B11 B10 98.1(2) . . . . ?
C1 B6 B11 B7 -2.5(3) . . . . ?
C1 B6 B11 B12 60.9(3) . . . . ?
C1 B6 B10 B5 39.6(2) . . . . ?
C1 B6 B10 B11 -98.2(2) . . . . ?
C1 B6 B10 B9 2.4(3) . . . . ?
C1 B6 B10 B12 -61.1(3) . . . . ?
C1 B5 B4 C9 106.6(3) . . . . ?
C1 B5 B4 B3 -33.38(19) . . . . ?
C1 B5 B4 B9 -133.1(2) . . . . ?
C1 B5 B4 B8 -95.3(2) . . . . ?
C1 B5 B10 B6 -40.4(2) . . . . ?
C1 B5 B10 B11 -2.7(3) . . . . ?
C1 B5 B10 B9 98.1(3) . . . . ?
C1 B5 B10 B12 60.6(3) . . . . ?
C1 B5 B9 B4 40.1(2) . . . . ?
C1 B5 B9 B10 -98.9(2) . . . . ?
C1 B5 B9 B8 1.9(3) . . . . ?
C1 B5 B9 B12 -61.3(3) . . . . ?
C1 B4 B3 C2 -33.98(17) . . . . ?
C1 B4 B3 B8 -133.7(2) . . . . ?
C1 B4 B3 B7 -96.5(2) . . . . ?
C1 B4 B9 B5 -39.4(2) . . . . ?
C1 B4 B9 B10 -2.5(3) . . . . ?
C1 B4 B9 B8 98.1(2) . . . . ?
C1 B4 B9 B12 61.4(3) . . . . ?
C1 B4 B8 B3 39.22(19) . . . . ?
C1 B4 B8 B9 -97.7(2) . . . . ?
C1 B4 B8 B7 2.4(3) . . . . ?
C1 B4 B8 B12 -60.9(3) . . . . ?
C1 B3 B8 B4 -40.05(19) . . . . ?
C1 B3 B8 B9 -1.9(3) . . . . ?
C1 B3 B8 B7 99.0(2) . . . . ?
C1 B3 B8 B12 61.3(3) . . . . ?
C1 B3 B7 C2 36.39(18) . . . . ?
C1 B3 B7 B11 1.7(3) . . . . ?
C1 B3 B7 B8 -99.5(2) . . . . ?
C1 B3 B7 B12 -61.6(3) . . . . ?
C2 C1 B6 B5 139.7(2) . . . . ?
C2 C1 B6 B11 37.12(19) . . . . ?
C2 C1 B6 B10 99.0(3) . . . . ?
C2 C1 B5 B6 -38.2(2) . . . . ?
C2 C1 B5 B4 105.2(2) . . . . ?
C2 C1 B5 B10 2.5(3) . . . . ?
C2 C1 B5 B9 64.6(3) . . . . ?
C2 C1 B4 C9 143.7(2) . . . . ?
C2 C1 B4 B5 -104.6(2) . . . . ?
C2 C1 B4 B3 37.06(19) . . . . ?
C2 C1 B4 B9 -64.2(3) . . . . ?
C2 C1 B4 B8 -2.5(3) . . . . ?
C2 C1 B3 B4 -140.9(2) . . . . ?
C2 C1 B3 B8 -99.9(2) . . . . ?
C2 C1 B3 B7 -36.95(18) . . . . ?
C2 C3 C4 C5 -179.7(3) . . . . ?
C2 C3 C8 C7 -179.8(3) . . . . ?
C2 B6 B5 C1 34.3(2) . . . . ?
C2 B6 B5 B4 1.6(3) . . . . ?
C2 B6 B5 B10 -98.9(3) . . . . ?
C2 B6 B5 B9 -61.9(3) . . . . ?
C2 B6 B11 B10 134.6(2) . . . . ?
C2 B6 B11 B7 34.0(2) . . . . ?
C2 B6 B11 B12 97.4(2) . . . . ?
C2 B6 B10 B5 98.8(2) . . . . ?
C2 B6 B10 B11 -38.9(2) . . . . ?
C2 B6 B10 B9 61.6(3) . . . . ?
C2 B6 B10 B12 -1.9(3) . . . . ?
C2 B3 B8 B4 -100.5(2) . . . . ?
C2 B3 B8 B9 -62.4(3) . . . . ?
C2 B3 B8 B7 38.5(2) . . . . ?
C2 B3 B8 B12 0.8(3) . . . . ?
C2 B3 B7 B11 -34.71(19) . . . . ?
C2 B3 B7 B8 -135.9(2) . . . . ?
C2 B3 B7 B12 -98.0(3) . . . . ?
C2 B11 B10 B6 39.7(2) . . . . ?
C2 B11 B10 B5 1.9(4) . . . . ?
C2 B11 B10 B9 -61.6(3) . . . . ?
C2 B11 B10 B12 -99.0(2) . . . . ?
C2 B11 B7 B3 34.79(19) . . . . ?
C2 B11 B7 B8 97.6(2) . . . . ?
C2 B11 B7 B12 135.1(2) . . . . ?
C2 B11 B12 B10 99.7(3) . . . . ?
C2 B11 B12 B9 62.4(3) . . . . ?
C2 B11 B12 B8 -1.4(4) . . . . ?
C2 B11 B12 B7 -38.9(2) . . . . ?
C2 B7 B12 B11 38.8(2) . . . . ?
C2 B7 B12 B10 1.9(3) . . . . ?
C2 B7 B12 B9 -61.5(3) . . . . ?
C2 B7 B12 B8 -99.3(2) . . . . ?
C3 C2 B6 C1 -109.7(2) . . . . ?
C3 C2 B6 B5 -144.3(2) . . . . ?
C3 C2 B6 B11 113.7(3) . . . . ?
C3 C2 B6 B10 153.3(2) . . . . ?
C3 C2 B3 C1 110.7(2) . . . . ?
C3 C2 B3 B4 145.2(2) . . . . ?
C3 C2 B3 B8 -150.9(2) . . . . ?
C3 C2 B3 B7 -111.8(2) . . . . ?
C3 C2 B11 B6 -108.5(3) . . . . ?
C3 C2 B11 B10 -148.3(3) . . . . ?
C3 C2 B11 B7 109.6(3) . . . . ?
C3 C2 B11 B12 148.9(3) . . . . ?
C3 C2 B7 B3 105.9(3) . . . . ?
C3 C2 B7 B11 -113.6(3) . . . . ?
C3 C2 B7 B8 144.4(2) . . . . ?
C3 C2 B7 B12 -153.0(2) . . . . ?
C3 C4 C5 C6 -0.1(6) . . . . ?
C4 C3 C8 C7 0.5(5) . . . . ?
C4 C5 C6 C7 -0.2(6) . . . . ?
C5 C6 C7 C8 0.7(6) . . . . ?
C6 C7 C8 C3 -0.9(5) . . . . ?
C8 C3 C4 C5 -0.1(5) . . . . ?
C9 C10 C11 C12 1.1(4) . . . . ?
C9 C10 C11 C16 -179.2(2) . . . . ?
C9 B4 B3 C1 -108.8(3) . . . . ?
C9 B4 B3 C2 -142.8(2) . . . . ?
C9 B4 B3 B8 117.5(3) . . . . ?
C9 B4 B3 B7 154.7(2) . . . . ?
C9 B4 B9 B5 108.5(3) . . . . ?
C9 B4 B9 B10 145.4(3) . . . . ?
C9 B4 B9 B8 -114.0(3) . . . . ?
C9 B4 B9 B12 -150.7(3) . . . . ?
C9 B4 B8 B3 -103.8(3) . . . . ?
C9 B4 B8 B9 119.3(3) . . . . ?
C9 B4 B8 B7 -140.7(3) . . . . ?
C9 B4 B8 B12 156.0(2) . . . . ?
C10 C9 B4 C1 114.9(3) . . . . ?
C10 C9 B4 B5 46.6(3) . . . . ?
C10 C9 B4 B3 -177.7(2) . . . . ?
C10 C9 B4 B9 -28.7(4) . . . . ?
C10 C9 B4 B8 -107.1(3) . . . . ?
C10 C11 C12 C13 179.5(3) . . . . ?
C10 C11 C16 C15 179.8(3) . . . . ?
C11 C12 C13 C14 0.4(5) . . . . ?
C12 C11 C16 C15 -0.5(4) . . . . ?
C12 C13 C14 C15 0.1(5) . . . . ?
C12 C13 C14 C17 -179.7(3) . . . . ?
C13 C14 C15 C16 -0.7(5) . . . . ?
C14 C15 C16 C11 0.9(5) . . . . ?
C16 C11 C12 C13 -0.2(5) . . . . ?
C17 C14 C15 C16 179.1(3) . . . . ?
B6 C1 C2 C3 109.2(3) . . . . ?
B6 C1 C2 B3 -145.4(2) . . . . ?
B6 C1 C2 B11 -39.9(2) . . . . ?
B6 C1 C2 B7 -106.2(2) . . . . ?
B6 C1 B5 B4 143.4(2) . . . . ?
B6 C1 B5 B10 40.7(2) . . . . ?
B6 C1 B5 B9 102.7(3) . . . . ?
B6 C1 B4 C9 -147.6(3) . . . . ?
B6 C1 B4 B5 -36.0(2) . . . . ?
B6 C1 B4 B3 105.7(2) . . . . ?
B6 C1 B4 B9 4.4(3) . . . . ?
B6 C1 B4 B8 66.1(3) . . . . ?
B6 C1 B3 C2 33.4(2) . . . . ?
B6 C1 B3 B4 -107.4(2) . . . . ?
B6 C1 B3 B8 -66.5(3) . . . . ?
B6 C1 B3 B7 -3.5(3) . . . . ?
B6 C2 C3 C4 -90.0(3) . . . . ?
B6 C2 C3 C8 90.3(3) . . . . ?
B6 C2 B3 C1 -32.5(2) . . . . ?
B6 C2 B3 B4 1.9(3) . . . . ?
B6 C2 B3 B8 65.8(3) . . . . ?
B6 C2 B3 B7 105.0(2) . . . . ?
B6 C2 B11 B10 -39.8(2) . . . . ?
B6 C2 B11 B7 -141.9(2) . . . . ?
B6 C2 B11 B12 -102.7(3) . . . . ?
B6 C2 B7 B3 -104.3(2) . . . . ?
B6 C2 B7 B11 36.2(2) . . . . ?
B6 C2 B7 B8 -65.8(3) . . . . ?
B6 C2 B7 B12 -3.2(3) . . . . ?
B6 B5 B4 C1 32.9(2) . . . . ?
B6 B5 B4 C9 139.5(3) . . . . ?
B6 B5 B4 B3 -0.5(3) . . . . ?
B6 B5 B4 B9 -100.2(3) . . . . ?
B6 B5 B4 B8 -62.5(3) . . . . ?
B6 B5 B10 B11 37.8(2) . . . . ?
B6 B5 B10 B9 138.6(3) . . . . ?
B6 B5 B10 B12 101.1(3) . . . . ?
B6 B5 B9 B4 102.0(2) . . . . ?
B6 B5 B9 B10 -37.0(2) . . . . ?
B6 B5 B9 B8 63.8(3) . . . . ?
B6 B5 B9 B12 0.6(3) . . . . ?
B6 B11 B10 B5 -37.8(3) . . . . ?
B6 B11 B10 B9 -101.2(3) . . . . ?
B6 B11 B10 B12 -138.6(2) . . . . ?
B6 B11 B7 C2 -34.2(2) . . . . ?
B6 B11 B7 B3 0.5(3) . . . . ?
B6 B11 B7 B8 63.3(3) . . . . ?
B6 B11 B7 B12 100.8(3) . . . . ?
B6 B11 B12 B10 37.1(2) . . . . ?
B6 B11 B12 B9 -0.2(3) . . . . ?
B6 B11 B12 B8 -63.9(3) . . . . ?
B6 B11 B12 B7 -101.5(2) . . . . ?
B6 B10 B9 B5 37.2(3) . . . . ?
B6 B10 B9 B4 0.1(4) . . . . ?
B6 B10 B9 B8 -64.0(3) . . . . ?
B6 B10 B9 B12 -100.9(3) . . . . ?
B6 B10 B12 B11 -37.1(2) . . . . ?
B6 B10 B12 B9 101.1(3) . . . . ?
B6 B10 B12 B8 63.8(3) . . . . ?
B6 B10 B12 B7 0.0(3) . . . . ?
B5 C1 C2 C3 147.6(2) . . . . ?
B5 C1 C2 B6 38.5(2) . . . . ?
B5 C1 C2 B3 -106.9(2) . . . . ?
B5 C1 C2 B11 -1.4(3) . . . . ?
B5 C1 C2 B7 -67.7(3) . . . . ?
B5 C1 B6 C2 -139.7(2) . . . . ?
B5 C1 B6 B11 -102.5(3) . . . . ?
B5 C1 B6 B10 -40.6(2) . . . . ?
B5 C1 B4 C9 -111.6(3) . . . . ?
B5 C1 B4 B3 141.7(2) . . . . ?
B5 C1 B4 B9 40.4(2) . . . . ?
B5 C1 B4 B8 102.1(2) . . . . ?
B5 C1 B3 C2 103.2(2) . . . . ?
B5 C1 B3 B4 -37.6(2) . . . . ?
B5 C1 B3 B8 3.4(3) . . . . ?
B5 C1 B3 B7 66.3(3) . . . . ?
B5 B6 B11 C2 -96.9(2) . . . . ?
B5 B6 B11 B10 37.8(2) . . . . ?
B5 B6 B11 B7 -62.8(3) . . . . ?
B5 B6 B11 B12 0.5(3) . . . . ?
B5 B6 B10 B11 -137.7(3) . . . . ?
B5 B6 B10 B9 -37.2(3) . . . . ?
B5 B6 B10 B12 -100.7(3) . . . . ?
B5 B4 B3 C1 33.2(2) . . . . ?
B5 B4 B3 C2 -0.8(3) . . . . ?
B5 B4 B3 B8 -100.5(2) . . . . ?
B5 B4 B3 B7 -63.3(3) . . . . ?
B5 B4 B9 B10 36.9(3) . . . . ?
B5 B4 B9 B8 137.5(2) . . . . ?
B5 B4 B9 B12 100.8(3) . . . . ?
B5 B4 B8 B3 99.2(2) . . . . ?
B5 B4 B8 B9 -37.6(2) . . . . ?
B5 B4 B8 B7 62.4(3) . . . . ?
B5 B4 B8 B12 -0.9(3) . . . . ?
B5 B10 B9 B4 -37.1(2) . . . . ?
B5 B10 B9 B8 -101.2(2) . . . . ?
B5 B10 B9 B12 -138.1(2) . . . . ?
B5 B10 B12 B11 -100.6(3) . . . . ?
B5 B10 B12 B9 37.5(2) . . . . ?
B5 B10 B12 B8 0.3(3) . . . . ?
B5 B10 B12 B7 -63.5(3) . . . . ?
B5 B9 B8 B4 38.3(2) . . . . ?
B5 B9 B8 B3 0.0(3) . . . . ?
B5 B9 B8 B7 -63.3(3) . . . . ?
B5 B9 B8 B12 -100.7(3) . . . . ?
B5 B9 B12 B11 -0.3(3) . . . . ?
B5 B9 B12 B10 -37.5(2) . . . . ?
B5 B9 B12 B8 101.1(2) . . . . ?
B5 B9 B12 B7 63.3(3) . . . . ?
B4 C1 C2 C3 -142.9(2) . . . . ?
B4 C1 C2 B6 107.9(2) . . . . ?
B4 C1 C2 B3 -37.49(19) . . . . ?
B4 C1 C2 B11 68.0(3) . . . . ?
B4 C1 C2 B7 1.7(3) . . . . ?
B4 C1 B6 C2 -103.4(2) . . . . ?
B4 C1 B6 B5 36.3(2) . . . . ?
B4 C1 B6 B11 -66.3(3) . . . . ?
B4 C1 B6 B10 -4.4(3) . . . . ?
B4 C1 B5 B6 -143.4(2) . . . . ?
B4 C1 B5 B10 -102.7(3) . . . . ?
B4 C1 B5 B9 -40.7(2) . . . . ?
B4 C1 B3 C2 140.9(2) . . . . ?
B4 C1 B3 B8 40.99(19) . . . . ?
B4 C1 B3 B7 103.9(2) . . . . ?
B4 C9 C10 O1 -91.2(3) . . . . ?
B4 C9 C10 C11 87.1(3) . . . . ?
B4 B5 B10 B6 -101.9(2) . . . . ?
B4 B5 B10 B11 -64.1(3) . . . . ?
B4 B5 B10 B9 36.7(2) . . . . ?
B4 B5 B10 B12 -0.8(3) . . . . ?
B4 B5 B9 B10 -139.0(2) . . . . ?
B4 B5 B9 B8 -38.3(2) . . . . ?
B4 B5 B9 B12 -101.4(3) . . . . ?
B4 B3 B8 B9 38.1(2) . . . . ?
B4 B3 B8 B7 139.1(2) . . . . ?
B4 B3 B8 B12 101.3(3) . . . . ?
B4 B3 B7 C2 98.4(2) . . . . ?
B4 B3 B7 B11 63.7(3) . . . . ?
B4 B3 B7 B8 -37.4(2) . . . . ?
B4 B3 B7 B12 0.4(3) . . . . ?
B4 B9 B8 B3 -38.3(2) . . . . ?
B4 B9 B8 B7 -101.6(2) . . . . ?
B4 B9 B8 B12 -139.0(2) . . . . ?
B4 B9 B12 B11 -64.3(3) . . . . ?
B4 B9 B12 B10 -101.6(3) . . . . ?
B4 B9 B12 B8 37.0(2) . . . . ?
B4 B9 B12 B7 -0.7(4) . . . . ?
B4 B8 B7 C2 -1.5(3) . . . . ?
B4 B8 B7 B3 36.8(2) . . . . ?
B4 B8 B7 B11 -63.2(3) . . . . ?
B4 B8 B7 B12 -100.7(3) . . . . ?
B4 B8 B12 B11 63.8(3) . . . . ?
B4 B8 B12 B10 0.4(3) . . . . ?
B4 B8 B12 B9 -36.6(2) . . . . ?
B4 B8 B12 B7 101.3(2) . . . . ?
B3 C1 C2 C3 -105.4(3) . . . . ?
B3 C1 C2 B6 145.4(2) . . . . ?
B3 C1 C2 B11 105.5(2) . . . . ?
B3 C1 C2 B7 39.2(2) . . . . ?
B3 C1 B6 C2 -33.3(2) . . . . ?
B3 C1 B6 B5 106.4(2) . . . . ?
B3 C1 B6 B11 3.8(3) . . . . ?
B3 C1 B6 B10 65.7(3) . . . . ?
B3 C1 B5 B6 -106.1(2) . . . . ?
B3 C1 B5 B4 37.3(2) . . . . ?
B3 C1 B5 B10 -65.4(3) . . . . ?
B3 C1 B5 B9 -3.3(3) . . . . ?
B3 C1 B4 C9 106.7(3) . . . . ?
B3 C1 B4 B5 -141.7(2) . . . . ?
B3 C1 B4 B9 -101.3(2) . . . . ?
B3 C1 B4 B8 -39.6(2) . . . . ?
B3 C2 C3 C4 129.3(3) . . . . ?
B3 C2 C3 C8 -50.4(3) . . . . ?
B3 C2 B6 C1 32.4(2) . . . . ?
B3 C2 B6 B5 -2.2(3) . . . . ?
B3 C2 B6 B11 -104.2(2) . . . . ?
B3 C2 B6 B10 -64.6(3) . . . . ?
B3 C2 B11 B6 104.6(2) . . . . ?
B3 C2 B11 B10 64.8(3) . . . . ?
B3 C2 B11 B7 -37.3(2) . . . . ?
B3 C2 B11 B12 1.9(3) . . . . ?
B3 C2 B7 B11 140.6(2) . . . . ?
B3 C2 B7 B8 38.5(2) . . . . ?
B3 C2 B7 B12 101.1(2) . . . . ?
B3 B4 B9 B5 -99.8(2) . . . . ?
B3 B4 B9 B10 -62.9(3) . . . . ?
B3 B4 B9 B8 37.7(2) . . . . ?
B3 B4 B9 B12 1.0(3) . . . . ?
B3 B4 B8 B9 -136.9(2) . . . . ?
B3 B4 B8 B7 -36.8(2) . . . . ?
B3 B4 B8 B12 -100.1(2) . . . . ?
B3 B8 B7 C2 -38.3(2) . . . . ?
B3 B8 B7 B11 -99.9(2) . . . . ?
B3 B8 B7 B12 -137.5(3) . . . . ?
B3 B8 B12 B11 0.4(4) . . . . ?
B3 B8 B12 B10 -63.0(3) . . . . ?
B3 B8 B12 B9 -100.0(2) . . . . ?
B3 B8 B12 B7 37.9(2) . . . . ?
B3 B7 B12 B11 100.6(2) . . . . ?
B3 B7 B12 B10 63.6(3) . . . . ?
B3 B7 B12 B9 0.2(3) . . . . ?
B3 B7 B12 B8 -37.6(2) . . . . ?
B11 C2 C3 C4 -16.4(4) . . . . ?
B11 C2 C3 C8 163.9(3) . . . . ?
B11 C2 B6 C1 136.6(2) . . . . ?
B11 C2 B6 B5 102.0(3) . . . . ?
B11 C2 B6 B10 39.6(2) . . . . ?
B11 C2 B3 C1 -100.1(2) . . . . ?
B11 C2 B3 B4 -65.7(3) . . . . ?
B11 C2 B3 B8 -1.7(3) . . . . ?
B11 C2 B3 B7 37.4(2) . . . . ?
B11 C2 B7 B3 -140.6(2) . . . . ?
B11 C2 B7 B8 -102.1(2) . . . . ?
B11 C2 B7 B12 -39.5(2) . . . . ?
B11 B6 B5 C1 95.4(2) . . . . ?
B11 B6 B5 B4 62.8(3) . . . . ?
B11 B6 B5 B10 -37.7(2) . . . . ?
B11 B6 B5 B9 -0.7(3) . . . . ?
B11 B6 B10 B5 137.7(3) . . . . ?
B11 B6 B10 B9 100.6(3) . . . . ?
B11 B6 B10 B12 37.0(2) . . . . ?
B11 B10 B9 B5 100.7(3) . . . . ?
B11 B10 B9 B4 63.6(3) . . . . ?
B11 B10 B9 B8 -0.5(3) . . . . ?
B11 B10 B9 B12 -37.4(2) . . . . ?
B11 B10 B12 B9 138.1(2) . . . . ?
B11 B10 B12 B8 100.9(2) . . . . ?
B11 B10 B12 B7 37.1(2) . . . . ?
B11 B7 B12 B10 -37.0(2) . . . . ?
B11 B7 B12 B9 -100.3(3) . . . . ?
B11 B7 B12 B8 -138.1(3) . . . . ?
B10 B6 B5 C1 133.2(3) . . . . ?
B10 B6 B5 B4 100.5(3) . . . . ?
B10 B6 B5 B9 37.0(2) . . . . ?
B10 B6 B11 C2 -134.6(2) . . . . ?
B10 B6 B11 B7 -100.6(3) . . . . ?
B10 B6 B11 B12 -37.2(2) . . . . ?
B10 B5 B4 C1 96.4(2) . . . . ?
B10 B5 B4 C9 -157.0(2) . . . . ?
B10 B5 B4 B3 63.0(3) . . . . ?
B10 B5 B4 B9 -36.7(2) . . . . ?
B10 B5 B4 B8 1.1(3) . . . . ?
B10 B5 B9 B4 139.0(2) . . . . ?
B10 B5 B9 B8 100.8(3) . . . . ?
B10 B5 B9 B12 37.6(2) . . . . ?
B10 B11 B7 C2 -97.9(3) . . . . ?
B10 B11 B7 B3 -63.1(3) . . . . ?
B10 B11 B7 B8 -0.3(3) . . . . ?
B10 B11 B7 B12 37.2(2) . . . . ?
B10 B11 B12 B9 -37.3(2) . . . . ?
B10 B11 B12 B8 -101.0(3) . . . . ?
B10 B11 B12 B7 -138.6(2) . . . . ?
B10 B9 B8 B4 101.9(3) . . . . ?
B10 B9 B8 B3 63.6(3) . . . . ?
B10 B9 B8 B7 0.3(3) . . . . ?
B10 B9 B8 B12 -37.1(2) . . . . ?
B10 B9 B12 B11 37.3(2) . . . . ?
B10 B9 B12 B8 138.6(2) . . . . ?
B10 B9 B12 B7 100.9(3) . . . . ?
B9 B5 B4 C1 133.1(2) . . . . ?
B9 B5 B4 C9 -120.3(3) . . . . ?
B9 B5 B4 B3 99.7(2) . . . . ?
B9 B5 B4 B8 37.7(2) . . . . ?
B9 B5 B10 B6 -138.6(3) . . . . ?
B9 B5 B10 B11 -100.8(3) . . . . ?
B9 B5 B10 B12 -37.5(2) . . . . ?
B9 B4 B3 C1 95.7(2) . . . . ?
B9 B4 B3 C2 61.7(3) . . . . ?
B9 B4 B3 B8 -38.0(2) . . . . ?
B9 B4 B3 B7 -0.8(3) . . . . ?
B9 B4 B8 B3 136.9(2) . . . . ?
B9 B4 B8 B7 100.1(3) . . . . ?
B9 B4 B8 B12 36.8(2) . . . . ?
B9 B10 B12 B11 -138.1(2) . . . . ?
B9 B10 B12 B8 -37.2(2) . . . . ?
B9 B10 B12 B7 -101.0(2) . . . . ?
B9 B8 B7 C2 61.7(3) . . . . ?
B9 B8 B7 B3 100.0(2) . . . . ?
B9 B8 B7 B11 0.0(3) . . . . ?
B9 B8 B7 B12 -37.5(2) . . . . ?
B9 B8 B12 B11 100.4(3) . . . . ?
B9 B8 B12 B10 37.0(2) . . . . ?
B9 B8 B12 B7 138.0(2) . . . . ?
B8 B4 B3 C1 133.7(2) . . . . ?
B8 B4 B3 C2 99.7(2) . . . . ?
B8 B4 B3 B7 37.2(2) . . . . ?
B8 B4 B9 B5 -137.5(2) . . . . ?
B8 B4 B9 B10 -100.6(3) . . . . ?
B8 B4 B9 B12 -36.7(2) . . . . ?
B8 B3 B7 C2 135.9(2) . . . . ?
B8 B3 B7 B11 101.2(2) . . . . ?
B8 B3 B7 B12 37.8(2) . . . . ?
B8 B9 B12 B11 -101.3(2) . . . . ?
B8 B9 B12 B10 -138.6(2) . . . . ?
B8 B9 B12 B7 -37.7(2) . . . . ?
B8 B7 B12 B11 138.1(3) . . . . ?
B8 B7 B12 B10 101.1(3) . . . . ?
B8 B7 B12 B9 37.8(2) . . . . ?
B7 C2 C3 C4 57.9(4) . . . . ?
B7 C2 C3 C8 -121.8(3) . . . . ?
B7 C2 B6 C1 100.2(2) . . . . ?
B7 C2 B6 B5 65.6(3) . . . . ?
B7 C2 B6 B11 -36.4(2) . . . . ?
B7 C2 B6 B10 3.2(3) . . . . ?
B7 C2 B3 C1 -137.5(2) . . . . ?
B7 C2 B3 B4 -103.1(2) . . . . ?
B7 C2 B3 B8 -39.1(2) . . . . ?
B7 C2 B11 B6 141.9(2) . . . . ?
B7 C2 B11 B10 102.1(3) . . . . ?
B7 C2 B11 B12 39.2(2) . . . . ?
B7 B3 B8 B4 -139.1(2) . . . . ?
B7 B3 B8 B9 -100.9(2) . . . . ?
B7 B3 B8 B12 -37.7(2) . . . . ?
B7 B11 B10 B6 101.7(2) . . . . ?
B7 B11 B10 B5 63.9(3) . . . . ?
B7 B11 B10 B9 0.5(3) . . . . ?
B7 B11 B10 B12 -36.9(2) . . . . ?
B7 B11 B12 B10 138.6(2) . . . . ?
B7 B11 B12 B9 101.3(3) . . . . ?
B7 B11 B12 B8 37.6(2) . . . . ?
B7 B8 B12 B11 -37.6(2) . . . . ?
B7 B8 B12 B10 -100.9(3) . . . . ?
B7 B8 B12 B9 -138.0(2) . . . . ?
B12 B11 B10 B6 138.6(2) . . . . ?
B12 B11 B10 B5 100.8(3) . . . . ?
B12 B11 B10 B9 37.4(2) . . . . ?
B12 B11 B7 C2 -135.1(2) . . . . ?
B12 B11 B7 B3 -100.3(2) . . . . ?
B12 B11 B7 B8 -37.5(2) . . . . ?
B12 B10 B9 B5 138.1(2) . . . . ?
B12 B10 B9 B4 101.0(3) . . . . ?
B12 B10 B9 B8 36.9(2) . . . . ?
B12 B9 B8 B4 139.0(2) . . . . ?
B12 B9 B8 B3 100.7(2) . . . . ?
B12 B9 B8 B7 37.4(2) . . . . ?
B12 B8 B7 C2 99.2(3) . . . . ?
B12 B8 B7 B3 137.5(3) . . . . ?
B12 B8 B7 B11 37.5(2) . . . . ?
